data_7102127
loop_
_publ_author_name
'Luo, Feng'
'Zheng, Ji-min'
'Batten, Stuart R'

_publ_section_title
;
 Unprecedented (3,4)-connected metal-organic frameworks (MOFs) with
 3-fold interpenetration and considerable solvent-accessible void
 space.
;
_journal_issue 36
_journal_name_full 'Chemical communications (Cambridge, England)'
_journal_page_first 3744
_journal_page_last 3746
_journal_paper_doi 10.1039/b706177c
_journal_year 2007
_chemical_formula_sum 'C24 H16 Cu N4 O6'
_chemical_formula_weight 519.95
_chemical_name_systematic
;
?
;
_space_group_IT_number 148
_symmetry_cell_setting rhombohedral
_symmetry_space_group_name_Hall '-R 3'
_symmetry_space_group_name_H-M 'R -3 :H'
_atom_sites_solution_hydrogens geom
_atom_sites_solution_primary direct
_atom_sites_solution_secondary difmap
_audit_creation_method SHELXL-97
_cell_angle_alpha 90.00
_cell_angle_beta 90.00
_cell_angle_gamma 120.00
_cell_formula_units_Z 9
_cell_length_a 18.5943(16)
_cell_length_b 18.5943(16)
_cell_length_c 19.761(3)
_cell_measurement_reflns_used 11240
_cell_measurement_temperature 294(2)
_cell_measurement_theta_max 26.39
_cell_measurement_theta_min 1.63
_cell_volume 5916.9(12)
_computing_cell_refinement 'RAXIS-RAPID Auto(Rigaku, 2004)'
_computing_data_collection 'RAXIS-RAPID Auto(Rigaku, 2004)'
_computing_data_reduction 'CrystalStructure(Rigaku/MSC, 2004)'
_computing_molecular_graphics 'SHELXL-97 (Sheldrick, 2001)'
_computing_publication_material 'SHELXL-97 (Sheldrick, 1997)'
_computing_structure_refinement 'SHELXL-97 (Sheldrick, 1997)'
_computing_structure_solution 'SHELXS-97 (Sheldrick, 1997)'
_diffrn_ambient_temperature 294(2)
_diffrn_measured_fraction_theta_full 1.000
_diffrn_measured_fraction_theta_max 1.000
_diffrn_measurement_device_type 'rigaku r-axis rapid IP area detector'
_diffrn_measurement_method '\w scans'
_diffrn_radiation_monochromator graphite
_diffrn_radiation_probe x-ray
_diffrn_radiation_type MoK\a
_diffrn_radiation_wavelength 0.71073
_diffrn_reflns_av_R_equivalents 0.0740
_diffrn_reflns_av_sigmaI/netI 0.0663
_diffrn_reflns_limit_h_max 14
_diffrn_reflns_limit_h_min -23
_diffrn_reflns_limit_k_max 23
_diffrn_reflns_limit_k_min -18
_diffrn_reflns_limit_l_max 24
_diffrn_reflns_limit_l_min -24
_diffrn_reflns_number 11240
_diffrn_reflns_theta_full 26.39
_diffrn_reflns_theta_max 26.39
_diffrn_reflns_theta_min 1.63
_diffrn_source 'rotating anode'
_exptl_absorpt_coefficient_mu 0.873
_exptl_absorpt_correction_T_max 0.9659
_exptl_absorpt_correction_T_min 0.9256
_exptl_absorpt_correction_type multi-scan
_exptl_crystal_colour Green
_exptl_crystal_density_diffrn 1.313
_exptl_crystal_density_meas ?
_exptl_crystal_density_method 'not measured'
_exptl_crystal_description Block
_exptl_crystal_F_000 2385
_exptl_crystal_size_max 0.09
_exptl_crystal_size_mid 0.07
_exptl_crystal_size_min 0.04
_refine_diff_density_max 1.416
_refine_diff_density_min -0.375
_refine_diff_density_rms 0.192
_refine_ls_extinction_coef 0.0011(2)
_refine_ls_extinction_expression Fc^*^=kFc[1+0.001xFc^2^\l^3^/sin(2\q)]^-1/4^
_refine_ls_extinction_method SHELXL
_refine_ls_goodness_of_fit_ref 1.097
_refine_ls_hydrogen_treatment refU
_refine_ls_matrix_type full
_refine_ls_number_parameters 165
_refine_ls_number_reflns 2717
_refine_ls_number_restraints 0
_refine_ls_restrained_S_all 1.097
_refine_ls_R_factor_all 0.1136
_refine_ls_R_factor_gt 0.0617
_refine_ls_shift/su_max 0.000
_refine_ls_shift/su_mean 0.000
_refine_ls_structure_factor_coef Fsqd
_refine_ls_weighting_details 'calc w=1/[\s^2^(Fo^2^)+(0.1105P)^2^+7.4660P] where P=(Fo^2^+2Fc^2^)/3'
_refine_ls_weighting_scheme calc
_refine_ls_wR_factor_gt 0.1714
_refine_ls_wR_factor_ref 0.2007
_reflns_number_gt 1753
_reflns_number_total 2717
_reflns_threshold_expression >2sigma(I)
_cod_data_source_file b706177c.txt
_cod_data_source_block 070312am
_cod_depositor_comments
;
The following automatic conversions were performed:
'_symmetry_cell_setting' value 'Rhombohedral' changed to 'rhombohedral'
according to '/home/saulius/struct/CIF-dictionaries/cif_core.dic'
dictionary named 'cif_core.dic' version 2.4.1 from
2010-06-29.

'_exptl_absorpt_correction_type' value 'Multi-scan' changed
to 'multi-scan' according to
'/home/saulius/struct/CIF-dictionaries/cif_core.dic' dictionary named
'cif_core.dic' version 2.4.1 from
2010-06-29.

'_refine_ls_hydrogen_treatment' value 'refu' changed to
'refU' according to '/home/saulius/struct/CIF-dictionaries/cif_core.dic'
dictionary named 'cif_core.dic' version 2.4.1 from 2010-06-29.

Automatic conversion script
Id: cif_fix_enum 1527 2010-12-29 10:47:43Z saulius 

The following automatic conversions were performed:

'_exptl_crystal_density_meas' value 'NONE' was changed to '?' - the
value is perceived as not measured.

Automatic conversion script
Id: cif_fix_values 3008 2015-01-20 13:52:24Z robertas 
;
_cod_original_sg_symbol_H-M R-3
_cod_database_code 7102127

loop_
_symmetry_equiv_pos_as_xyz
'x, y, z'
'-y, x-y, z'
'-x+y, -x, z'
'x+2/3, y+1/3, z+1/3'
'-y+2/3, x-y+1/3, z+1/3'
'-x+y+2/3, -x+1/3, z+1/3'
'x+1/3, y+2/3, z+2/3'
'-y+1/3, x-y+2/3, z+2/3'
'-x+y+1/3, -x+2/3, z+2/3'
'-x, -y, -z'
'y, -x+y, -z'
'x-y, x, -z'
'-x+2/3, -y+1/3, -z+1/3'
'y+2/3, -x+y+1/3, -z+1/3'
'x-y+2/3, x+1/3, -z+1/3'
'-x+1/3, -y+2/3, -z+2/3'
'y+1/3, -x+y+2/3, -z+2/3'
'x-y+1/3, x+2/3, -z+2/3'

loop_
_atom_site_label
_atom_site_type_symbol
_atom_site_fract_x
_atom_site_fract_y
_atom_site_fract_z
_atom_site_U_iso_or_equiv
_atom_site_adp_type
_atom_site_occupancy
_atom_site_symmetry_multiplicity
_atom_site_calc_flag
_atom_site_refinement_flags
C1 C 0.5558(3) 0.1560(3) 0.9927(2) 0.0304(11) Uani 1 1 d .
C2 C 0.6134(3) 0.2480(3) 0.9913(3) 0.0360(12) Uani 1 1 d .
C3 C 0.6990(3) 0.2804(3) 0.9912(3) 0.0363(12) Uani 1 1 d .
H3 H 0.7206 0.2448 0.9909 0.044 Uiso 1 1 calc R
C8 C 0.4089(3) -0.0395(4) 0.8721(3) 0.0503(15) Uani 1 1 d .
H8 H 0.3635 -0.0611 0.9011 0.060 Uiso 1 1 calc R
C7 C 0.3952(3) -0.0423(4) 0.8042(3) 0.0557(17) Uani 1 1 d .
H7 H 0.3412 -0.0645 0.7881 0.067 Uiso 1 1 calc R
C4 C 0.5477(3) 0.0222(4) 0.8557(3) 0.0551(17) Uani 1 1 d .
H4 H 0.6010 0.0450 0.8734 0.066 Uiso 1 1 calc R
C5 C 0.5389(4) 0.0208(4) 0.7864(3) 0.0590(19) Uani 1 1 d .
H5 H 0.5852 0.0421 0.7584 0.071 Uiso 1 1 calc R
C6 C 0.4602(3) -0.0126(3) 0.7592(2) 0.0376(12) Uani 1 1 d .
C9 C 0.4405(4) -0.0179(4) 0.6844(2) 0.0460(14) Uani 1 1 d .
C10 C 0.4998(3) 0.0041(3) 0.5707(2) 0.0363(12) Uani 1 1 d .
C11 C 0.5677(3) 0.0597(4) 0.5341(3) 0.0465(14) Uani 1 1 d .
H11 H 0.6139 0.1005 0.5569 0.056 Uiso 1 1 calc R
C12 C 0.5691(3) 0.0567(4) 0.4637(2) 0.0461(14) Uani 1 1 d .
H12 H 0.6159 0.0950 0.4399 0.055 Uiso 1 1 calc R
Cu1 Cu 0.5000 0.0000 1.0000 0.0263(3) Uani 1 2 d S
H2 H 0.558(4) 0.041(4) 0.657(3) 0.054(18) Uiso 1 1 d .
N1 N 0.4843(2) -0.0073(2) 0.89861(19) 0.0316(10) Uani 1 1 d .
N2 N 0.5044(3) 0.0096(3) 0.6419(2) 0.0425(12) Uani 1 1 d .
O1 O 0.5915(2) 0.11200(19) 0.99152(16) 0.0317(8) Uani 1 1 d .
O2 O 0.4795(2) 0.1260(2) 0.99553(18) 0.0395(9) Uani 1 1 d .
O3 O 0.3686(3) -0.0469(4) 0.6668(2) 0.097(2) Uani 1 1 d .

loop_
_atom_site_aniso_label
_atom_site_aniso_U_11
_atom_site_aniso_U_22
_atom_site_aniso_U_33
_atom_site_aniso_U_23
_atom_site_aniso_U_13
_atom_site_aniso_U_12
C1 0.036(3) 0.025(2) 0.028(2) -0.0005(19) 0.002(2) 0.014(2)
C2 0.029(3) 0.025(3) 0.052(3) 0.002(2) 0.003(2) 0.012(2)
C3 0.030(3) 0.029(3) 0.053(3) 0.002(2) 0.001(2) 0.017(2)
C8 0.030(3) 0.077(4) 0.029(3) 0.004(3) 0.004(2) 0.015(3)
C7 0.031(3) 0.093(5) 0.030(3) 0.000(3) -0.005(2) 0.021(3)
C4 0.030(3) 0.088(5) 0.030(3) -0.001(3) -0.002(2) 0.016(3)
C5 0.034(3) 0.102(5) 0.020(3) 0.003(3) 0.006(2) 0.017(3)
C6 0.039(3) 0.049(3) 0.023(2) -0.002(2) -0.001(2) 0.021(3)
C9 0.043(3) 0.067(4) 0.025(3) -0.004(3) -0.005(2) 0.026(3)
C10 0.044(3) 0.050(3) 0.020(2) -0.004(2) -0.005(2) 0.027(3)
C11 0.044(3) 0.056(4) 0.029(3) -0.010(3) -0.007(2) 0.017(3)
C12 0.045(3) 0.054(3) 0.024(2) -0.003(2) 0.003(2) 0.013(3)
Cu1 0.0334(5) 0.0226(5) 0.0192(4) 0.0007(3) 0.0011(3) 0.0113(4)
N1 0.038(2) 0.034(2) 0.019(2) 0.0006(16) 0.0021(17) 0.0157(19)
N2 0.039(3) 0.064(3) 0.022(2) -0.005(2) -0.004(2) 0.024(2)
O1 0.0348(19) 0.0241(17) 0.0345(17) 0.0014(14) 0.0014(14) 0.0133(15)
O2 0.0271(19) 0.0315(19) 0.055(2) -0.0011(16) 0.0042(16) 0.0110(15)
O3 0.043(3) 0.184(6) 0.031(2) -0.010(3) -0.0043(19) 0.033(3)

loop_
_atom_type_symbol
_atom_type_description
_atom_type_scat_dispersion_real
_atom_type_scat_dispersion_imag
_atom_type_scat_source
C C 0.0033 0.0016 'International Tables Vol C Tables 4.2.6.8 and 6.1.1.4'
H H 0.0000 0.0000 'International Tables Vol C Tables 4.2.6.8 and 6.1.1.4'
N N 0.0061 0.0033 'International Tables Vol C Tables 4.2.6.8 and 6.1.1.4'
O O 0.0106 0.0060 'International Tables Vol C Tables 4.2.6.8 and 6.1.1.4'
Cu Cu 0.3201 1.2651 'International Tables Vol C Tables 4.2.6.8 and 6.1.1.4'

loop_
_geom_angle_atom_site_label_1
_geom_angle_atom_site_label_2
_geom_angle_atom_site_label_3
_geom_angle
_geom_angle_site_symmetry_1
_geom_angle_site_symmetry_3
O2 C1 O1 123.6(4) . .
O2 C1 C2 121.3(4) . .
O1 C1 C2 115.1(4) . .
C3 C2 C3 120.0(5) 3_665 .
C3 C2 C1 119.7(4) 3_665 .
C3 C2 C1 120.3(4) . .
C2 C3 C2 120.0(5) 2_655 .
C2 C3 H3 120.0 2_655 .
C2 C3 H3 120.0 . .
N1 C8 C7 122.8(5) . .
N1 C8 H8 118.6 . .
C7 C8 H8 118.6 . .
C8 C7 C6 120.8(5) . .
C8 C7 H7 119.6 . .
C6 C7 H7 119.6 . .
N1 C4 C5 123.6(5) . .
N1 C4 H4 118.2 . .
C5 C4 H4 118.2 . .
C4 C5 C6 119.0(5) . .
C4 C5 H5 120.5 . .
C6 C5 H5 120.5 . .
C7 C6 C5 116.7(5) . .
C7 C6 C9 118.0(5) . .
C5 C6 C9 125.2(5) . .
O3 C9 N2 124.2(5) . .
O3 C9 C6 119.0(5) . .
N2 C9 C6 116.8(5) . .
C11 C10 C12 118.9(5) . 10_656
C11 C10 N2 118.1(5) . .
C12 C10 N2 123.0(5) 10_656 .
C10 C11 C12 121.6(5) . .
C10 C11 H11 119.2 . .
C12 C11 H11 119.2 . .
C10 C12 C11 119.5(5) 10_656 .
C10 C12 H12 120.3 10_656 .
C11 C12 H12 120.3 . .
O1 Cu1 O1 180.000(1) . 10_657
O1 Cu1 N1 90.36(14) . .
O1 Cu1 N1 89.64(14) 10_657 .
O1 Cu1 N1 89.64(14) . 10_657
O1 Cu1 N1 90.36(14) 10_657 10_657
N1 Cu1 N1 180.000(1) . 10_657
C8 N1 C4 117.0(4) . .
C8 N1 Cu1 120.4(3) . .
C4 N1 Cu1 122.5(3) . .
C9 N2 C10 126.3(5) . .
C9 N2 H2 121(4) . .
C10 N2 H2 112(4) . .
C1 O1 Cu1 103.2(3) . .

loop_
_geom_bond_atom_site_label_1
_geom_bond_atom_site_label_2
_geom_bond_distance
_geom_bond_site_symmetry_2
C1 O2 1.239(6) .
C1 O1 1.287(5) .
C1 C2 1.497(7) .
C2 C3 1.384(7) 3_665
C2 C3 1.392(6) .
C3 C2 1.384(7) 2_655
C3 H3 0.9300 .
C8 N1 1.326(6) .
C8 C7 1.363(7) .
C8 H8 0.9300 .
C7 C6 1.374(7) .
C7 H7 0.9300 .
C4 N1 1.328(7) .
C4 C5 1.378(7) .
C4 H4 0.9300 .
C5 C6 1.380(8) .
C5 H5 0.9300 .
C6 C9 1.515(7) .
C9 O3 1.216(7) .
C9 N2 1.330(7) .
C10 C11 1.371(7) .
C10 C12 1.390(7) 10_656
C10 N2 1.411(6) .
C11 C12 1.393(7) .
C11 H11 0.9300 .
C12 C10 1.390(7) 10_656
C12 H12 0.9300 .
Cu1 O1 1.928(3) .
Cu1 O1 1.928(3) 10_657
Cu1 N1 2.019(4) .
Cu1 N1 2.019(4) 10_657
N2 H2 0.92(6) .

loop_
_geom_torsion_atom_site_label_1
_geom_torsion_atom_site_label_2
_geom_torsion_atom_site_label_3
_geom_torsion_atom_site_label_4
_geom_torsion
_geom_torsion_site_symmetry_1
_geom_torsion_site_symmetry_4
O2 C1 C2 C3 -1.9(8) . 3_665
O1 C1 C2 C3 178.8(5) . 3_665
O2 C1 C2 C3 177.2(5) . .
O1 C1 C2 C3 -2.1(7) . .
C3 C2 C3 C2 0.5(11) 3_665 2_655
C1 C2 C3 C2 -178.6(3) . 2_655
N1 C8 C7 C6 1.3(10) . .
N1 C4 C5 C6 0.2(10) . .
C8 C7 C6 C5 -1.0(9) . .
C8 C7 C6 C9 179.8(6) . .
C4 C5 C6 C7 0.3(9) . .
C4 C5 C6 C9 179.4(6) . .
C7 C6 C9 O3 1.0(9) . .
C5 C6 C9 O3 -178.1(7) . .
C7 C6 C9 N2 -178.6(6) . .
C5 C6 C9 N2 2.4(9) . .
C12 C10 C11 C12 0.0(10) 10_656 .
N2 C10 C11 C12 177.8(5) . .
C10 C11 C12 C10 0.0(10) . 10_656
C7 C8 N1 C4 -0.7(9) . .
C7 C8 N1 Cu1 176.8(5) . .
C5 C4 N1 C8 0.0(9) . .
C5 C4 N1 Cu1 -177.4(5) . .
O1 Cu1 N1 C8 -135.3(4) . .
O1 Cu1 N1 C8 44.7(4) 10_657 .
N1 Cu1 N1 C8 -44.4(13) 10_657 .
O1 Cu1 N1 C4 42.0(4) . .
O1 Cu1 N1 C4 -138.0(4) 10_657 .
N1 Cu1 N1 C4 132.9(12) 10_657 .
O3 C9 N2 C10 -5.3(11) . .
C6 C9 N2 C10 174.2(5) . .
C11 C10 N2 C9 156.5(6) . .
C12 C10 N2 C9 -25.8(8) 10_656 .
O2 C1 O1 Cu1 -3.0(6) . .
C2 C1 O1 Cu1 176.3(3) . .
O1 Cu1 O1 C1 3(7) 10_657 .
N1 Cu1 O1 C1 87.5(3) . .
N1 Cu1 O1 C1 -92.5(3) 10_657 .
